data_1518016
loop_
_publ_author_name
'Bera, Milan'
'Modak, Atanu'
'Patra, Tuhin'
'Maji, Arun'
'Maiti, Debabrata'

_publ_section_title
;
 Meta-selective arene C-h bond olefination of arylacetic Acid using a
 nitrile-based directing group.
;
_journal_issue 21
_journal_name_full 'Organic letters'
_journal_page_first 5760
_journal_page_last 5763
_journal_paper_doi 10.1021/ol502823c
_journal_volume 16
_journal_year 2014
_chemical_formula_moiety 'C16 H13 F7 O4'
_chemical_formula_sum 'C16 H13 F7 O4'
_chemical_formula_weight 405.29
_space_group_IT_number 14
_symmetry_cell_setting monoclinic
_symmetry_Int_Tables_number 14
_symmetry_space_group_name_Hall '-P 2ybc'
_symmetry_space_group_name_H-M 'P 1 21/c 1'
_atom_sites_solution_hydrogens geom
_atom_sites_solution_primary direct
_atom_sites_solution_secondary difmap
_cell_angle_alpha 90.0000
_cell_angle_beta 93.446(14)
_cell_angle_gamma 90.0000
_cell_formula_units_Z 4
_cell_length_a 19.359(18)
_cell_length_b 11.219(11)
_cell_length_c 7.697(7)
_cell_measurement_reflns_used 3228
_cell_measurement_temperature 100
_cell_measurement_theta_max 29.10
_cell_measurement_theta_min 3.20
_cell_volume 1669(3)
_computing_cell_refinement 'CrystalClear-SM Expert 2.1 b28'
_computing_data_collection 'CrystalClear-SM Expert 2.1 b28 (Rigaku, 2013)'
_computing_data_reduction 'CrystalClear-SM Expert 2.1 b28'
_computing_molecular_graphics 'CrystalStructure 4.0'
_computing_publication_material 'CrystalStructure 4.0 (Rigaku, 2010)'
_computing_structure_refinement 'SHELXL97 (Sheldrick, 2008)'
_computing_structure_solution 'SHELXS97 (Sheldrick, 2008)'
_diffrn_ambient_temperature 100
_diffrn_detector_area_resol_mean 7.111
_diffrn_measured_fraction_theta_full 0.997
_diffrn_measured_fraction_theta_max 0.997
_diffrn_measurement_device_type 'Rigaku Saturn724'
_diffrn_measurement_method \w
_diffrn_radiation_type 'Mo K\a'
_diffrn_radiation_wavelength 0.71070
_diffrn_reflns_av_R_equivalents 0.2579
_diffrn_reflns_limit_h_max 22
_diffrn_reflns_limit_h_min -22
_diffrn_reflns_limit_k_max 13
_diffrn_reflns_limit_k_min -13
_diffrn_reflns_limit_l_max 9
_diffrn_reflns_limit_l_min -9
_diffrn_reflns_number 19926
_diffrn_reflns_theta_full 25.00
_diffrn_reflns_theta_max 25.00
_diffrn_standards_number 0
_exptl_absorpt_coefficient_mu 0.164
_exptl_absorpt_correction_T_max 0.987
_exptl_absorpt_correction_T_min 0.950
_exptl_absorpt_correction_type numerical
_exptl_absorpt_process_details 'NUMABS (Rigaku, 1999)'
_exptl_crystal_colour colorless
_exptl_crystal_density_diffrn 1.613
_exptl_crystal_density_method 'not measured'
_exptl_crystal_description prism
_exptl_crystal_F_000 828.00
_exptl_crystal_size_max 0.400
_exptl_crystal_size_mid 0.350
_exptl_crystal_size_min 0.080
_refine_diff_density_max 0.600
_refine_diff_density_min -0.640
_refine_ls_extinction_method none
_refine_ls_goodness_of_fit_ref 1.089
_refine_ls_hydrogen_treatment constr
_refine_ls_number_parameters 244
_refine_ls_number_reflns 2931
_refine_ls_number_restraints 0
_refine_ls_R_factor_gt 0.0872
_refine_ls_shift/su_max 0.000
_refine_ls_structure_factor_coef Fsqd
_refine_ls_weighting_details 'w = 1/[\s^2^(Fo^2^)+(0.0859P)^2^+0.0000P] where P=(Fo^2^+2Fc^2^)/3'
_refine_ls_weighting_scheme calc
_refine_ls_wR_factor_ref 0.2444
_reflns_number_gt 1991
_reflns_number_total 2933
_reflns_threshold_expression F^2^>2.0\s(F^2^)
_cod_data_source_file ol502823c_si_002.cif
_cod_data_source_block DM-MB-128
_cod_depositor_comments 'Adding full bibliography for 1518016.cif.'
_cod_database_code 1518016

loop_
_symmetry_equiv_pos_site_id
_symmetry_equiv_pos_as_xyz
1 +X,+Y,+Z
2 -X,1/2+Y,1/2-Z
3 -X,-Y,-Z
4 +X,1/2-Y,1/2+Z

loop_
_atom_site_label
_atom_site_type_symbol
_atom_site_fract_x
_atom_site_fract_y
_atom_site_fract_z
_atom_site_U_iso_or_equiv
_atom_site_adp_type
_atom_site_occupancy
_atom_site_symmetry_multiplicity
_atom_site_calc_flag
_atom_site_refinement_flags
F1 F 0.98480(11) 0.0418(3) 0.6679(4) 0.0279(7) Uani 1.0 4 d .
F2 F 0.50829(12) 0.5799(3) 0.6546(4) 0.0295(7) Uani 1.0 4 d .
F3 F 0.58737(13) 0.6415(3) 0.8429(4) 0.0403(8) Uani 1.0 4 d .
F5 F 0.49886(12) 0.3583(3) 0.7801(4) 0.0422(9) Uani 1.0 4 d .
F8 F 0.60803(13) 0.6354(3) 0.5710(4) 0.0429(9) Uani 1.0 4 d .
F9 F 0.56495(14) 0.4193(3) 0.9987(4) 0.0477(9) Uani 1.0 4 d .
F12 F 0.59463(13) 0.2669(3) 0.8492(5) 0.0488(9) Uani 1.0 4 d .
O4 O 1.18309(13) 0.1789(3) 0.4232(4) 0.0227(8) Uani 1.0 4 d .
O6 O 1.15295(14) 0.3722(3) 0.4607(4) 0.0265(8) Uani 1.0 4 d .
O7 O 0.67453(13) 0.4604(3) 0.7804(4) 0.0231(8) Uani 1.0 4 d .
O13 O 0.70649(15) 0.3323(4) 0.5733(4) 0.0399(10) Uani 1.0 4 d .
C10 C 0.9077(2) 0.3379(4) 0.6846(6) 0.0213(10) Uani 1.0 4 d .
C11 C 0.9579(2) 0.2490(4) 0.6529(6) 0.0210(10) Uani 1.0 4 d .
C14 C 0.8745(2) 0.1007(5) 0.7485(6) 0.0239(11) Uani 1.0 4 d .
C15 C 0.60388(19) 0.4510(4) 0.7138(6) 0.0206(10) Uani 1.0 4 d .
C16 C 1.1394(2) 0.2677(5) 0.4701(6) 0.0229(11) Uani 1.0 4 d .
C17 C 1.02459(19) 0.2842(4) 0.5870(5) 0.0194(10) Uani 1.0 4 d .
C18 C 1.2874(2) 0.1101(5) 0.3022(6) 0.0278(12) Uani 1.0 4 d .
C19 C 0.8435(2) 0.3097(5) 0.7471(5) 0.0209(10) Uani 1.0 4 d .
C20 C 1.07552(19) 0.2152(4) 0.5364(6) 0.0207(10) Uani 1.0 4 d .
C21 C 0.9383(2) 0.1323(4) 0.6876(6) 0.0197(10) Uani 1.0 4 d .
C22 C 1.24956(19) 0.2191(5) 0.3616(6) 0.0249(11) Uani 1.0 4 d .
C23 C 0.8270(2) 0.1910(5) 0.7768(6) 0.0221(10) Uani 1.0 4 d .
C24 C 0.79225(19) 0.4061(5) 0.7871(6) 0.0235(11) Uani 1.0 4 d .
C25 C 0.7226(2) 0.3908(5) 0.6986(6) 0.0242(11) Uani 1.0 4 d .
C26 C 0.5759(3) 0.5786(5) 0.6976(6) 0.0278(12) Uani 1.0 4 d .
C27 C 0.5649(2) 0.3752(5) 0.8381(7) 0.0296(12) Uani 1.0 4 d .
H10 H 0.9183 0.4190 0.6626 0.0256 Uiso 1.0 4 calc R
H14 H 0.8636 0.0197 0.7702 0.0287 Uiso 1.0 4 calc R
H15 H 0.6020 0.4126 0.5964 0.0247 Uiso 1.0 4 calc R
H17 H 1.0324 0.3676 0.5795 0.0233 Uiso 1.0 4 calc R
H18A H 1.3322 0.1339 0.2602 0.0333 Uiso 1.0 4 calc R
H18B H 1.2597 0.0709 0.2079 0.0333 Uiso 1.0 4 calc R
H18C H 1.2949 0.0546 0.3999 0.0333 Uiso 1.0 4 calc R
H20 H 1.0710 0.1310 0.5427 0.0248 Uiso 1.0 4 calc R
H22A H 1.2771 0.2596 0.4567 0.0299 Uiso 1.0 4 calc R
H22B H 1.2417 0.2758 0.2639 0.0299 Uiso 1.0 4 calc R
H23 H 0.7829 0.1714 0.8168 0.0265 Uiso 1.0 4 calc R
H24A H 0.7874 0.4080 0.9144 0.0282 Uiso 1.0 4 calc R
H24B H 0.8112 0.4840 0.7529 0.0282 Uiso 1.0 4 calc R

loop_
_atom_site_aniso_label
_atom_site_aniso_U_11
_atom_site_aniso_U_22
_atom_site_aniso_U_33
_atom_site_aniso_U_12
_atom_site_aniso_U_13
_atom_site_aniso_U_23
F1 0.0345(14) 0.0165(15) 0.0337(17) 0.0044(12) 0.0094(11) 0.0003(12)
F2 0.0271(13) 0.0272(16) 0.0336(17) 0.0059(12) -0.0020(11) 0.0000(13)
F3 0.0517(17) 0.0256(17) 0.0423(19) 0.0085(15) -0.0089(13) -0.0163(15)
F5 0.0300(14) 0.0350(19) 0.061(2) -0.0075(14) -0.0013(13) 0.0158(16)
F8 0.0428(16) 0.039(2) 0.047(2) -0.0047(14) 0.0065(13) 0.0230(16)
F9 0.0531(17) 0.063(3) 0.0285(18) -0.0046(16) 0.0123(13) 0.0084(16)
F12 0.0444(16) 0.0259(18) 0.075(3) 0.0040(15) -0.0012(15) 0.0184(17)
O4 0.0275(15) 0.0196(18) 0.0218(17) -0.0022(14) 0.0079(12) 0.0005(14)
O6 0.0331(16) 0.0200(19) 0.0275(19) 0.0000(15) 0.0095(13) 0.0007(15)
O7 0.0228(14) 0.0230(19) 0.0233(19) 0.0003(14) 0.0001(12) -0.0050(14)
O13 0.0333(17) 0.060(3) 0.0256(19) 0.0129(18) -0.0036(14) -0.0221(19)
C10 0.034(3) 0.017(3) 0.013(3) -0.004(2) -0.0050(17) 0.0019(19)
C11 0.028(2) 0.019(3) 0.016(3) -0.003(2) -0.0016(16) -0.0002(19)
C14 0.029(3) 0.020(3) 0.023(3) -0.005(2) 0.0006(18) 0.003(2)
C15 0.024(2) 0.021(3) 0.015(3) -0.0010(19) -0.0035(16) -0.002(2)
C16 0.028(3) 0.027(3) 0.013(3) -0.004(3) -0.0023(16) -0.001(2)
C17 0.029(2) 0.017(3) 0.012(3) -0.001(2) -0.0026(16) -0.0004(19)
C18 0.029(3) 0.030(3) 0.025(3) 0.005(2) 0.0088(18) 0.004(3)
C19 0.030(3) 0.020(3) 0.012(3) 0.002(2) -0.0042(16) 0.0008(19)
C20 0.029(2) 0.018(3) 0.016(3) -0.003(2) 0.0015(16) 0.002(2)
C21 0.029(3) 0.013(3) 0.017(3) 0.002(2) 0.0016(17) 0.0008(19)
C22 0.026(2) 0.030(3) 0.020(3) -0.005(3) 0.0047(16) 0.003(3)
C23 0.024(2) 0.025(3) 0.017(3) -0.001(2) 0.0010(16) -0.001(2)
C24 0.027(2) 0.022(3) 0.022(3) 0.001(2) 0.0001(18) 0.001(2)
C25 0.028(3) 0.031(3) 0.014(3) 0.004(2) 0.0056(17) 0.001(3)
C26 0.033(3) 0.025(3) 0.025(3) -0.001(3) 0.0007(19) 0.005(3)
C27 0.025(3) 0.022(3) 0.042(4) 0.002(2) 0.001(2) 0.005(3)

loop_
_atom_type_symbol
_atom_type_description
_atom_type_scat_dispersion_real
_atom_type_scat_dispersion_imag
_atom_type_scat_source
C C 0.0033 0.0016
;
International Tables for Crystallography
(1992, Vol. C, Tables 4.2.6.8 and 6.1.1.4)
;
H H 0.0000 0.0000
;
International Tables for Crystallography
(1992, Vol. C, Table 6.1.1.4)
;
F F 0.0171 0.0103
;
International Tables for Crystallography
(1992, Vol. C, Tables 4.2.6.8 and 6.1.1.4)
;
O O 0.0106 0.0060
;
International Tables for Crystallography
(1992, Vol. C, Tables 4.2.6.8 and 6.1.1.4)
;

loop_
_geom_angle_atom_site_label_1
_geom_angle_atom_site_label_2
_geom_angle_atom_site_label_3
_geom_angle
_geom_angle_publ_flag
C16 O4 C22 115.4(4) yes
C15 O7 C25 116.5(4) yes
C11 C10 C19 122.0(5) yes
C10 C11 C17 119.6(4) yes
C10 C11 C21 115.4(4) yes
C17 C11 C21 125.0(4) yes
C21 C14 C23 118.3(5) yes
O7 C15 C26 106.6(4) yes
O7 C15 C27 108.4(4) yes
C26 C15 C27 112.8(4) yes
O4 C16 O6 123.5(4) yes
O4 C16 C20 110.0(4) yes
O6 C16 C20 126.5(4) yes
C11 C17 C20 128.8(5) yes
C10 C19 C23 119.5(4) yes
C10 C19 C24 121.1(4) yes
C23 C19 C24 119.3(4) yes
C16 C20 C17 121.1(5) yes
F1 C21 C11 119.1(4) yes
F1 C21 C14 116.7(4) yes
C11 C21 C14 124.1(4) yes
O4 C22 C18 107.4(4) yes
C14 C23 C19 120.6(4) yes
C19 C24 C25 114.5(4) yes
O7 C25 O13 121.6(4) yes
O7 C25 C24 110.0(4) yes
O13 C25 C24 128.4(4) yes
F2 C26 F3 108.4(4) yes
F2 C26 F8 107.8(4) yes
F2 C26 C15 111.6(4) yes
F3 C26 F8 107.2(4) yes
F3 C26 C15 112.7(4) yes
F8 C26 C15 108.9(4) yes
F5 C27 F9 108.0(4) yes
F5 C27 F12 106.8(4) yes
F5 C27 C15 111.8(4) yes
F9 C27 F12 107.4(4) yes
F9 C27 C15 113.9(4) yes
F12 C27 C15 108.6(4) yes

loop_
_geom_bond_atom_site_label_1
_geom_bond_atom_site_label_2
_geom_bond_distance
_geom_bond_publ_flag
F1 C21 1.371(5) yes
F2 C26 1.330(5) yes
F3 C26 1.330(6) yes
F5 C27 1.342(5) yes
F8 C26 1.347(6) yes
F9 C27 1.332(6) yes
F12 C27 1.345(6) yes
O4 C16 1.370(6) yes
O4 C22 1.469(5) yes
O6 C16 1.205(6) yes
O7 C15 1.435(5) yes
O7 C25 1.394(6) yes
O13 C25 1.193(6) yes
C10 C11 1.424(7) yes
C10 C19 1.395(6) yes
C11 C17 1.469(6) yes
C11 C21 1.393(7) yes
C14 C21 1.394(6) yes
C14 C23 1.395(7) yes
C15 C26 1.533(7) yes
C15 C27 1.515(7) yes
C16 C20 1.487(6) yes
C17 C20 1.330(6) yes
C18 C22 1.510(7) yes
C19 C23 1.391(7) yes
C19 C24 1.512(7) yes
C24 C25 1.483(6) yes
